data_4124190
loop_
_publ_author_name
'Vukotic, V. Nicholas'
'O'Keefe, Christopher A'
'Zhu, Kelong'
'Harris, Kristopher J.'
'To, Christine'
'Schurko, Robert W.'
'Loeb, Stephen J.'

_publ_section_title
;
 Mechanically Interlocked Linkers inside Metal-Organic Frameworks: Effect
 of Ring Size on Rotational Dynamics.
;
_journal_name_full 'Journal of the American Chemical Society'
_journal_page_first 150723135020006
_journal_paper_doi 10.1021/jacs.5b04674
_journal_year 2015
_chemical_formula_moiety 'C25 H29 N O8, C16 H32 O6'
_chemical_formula_sum 'C41 H61 N O14'
_chemical_formula_weight 791.90
_chemical_name_systematic
;
 ?
;
_space_group_crystal_system monoclinic
_space_group_IT_number 4
_space_group_name_Hall 'P 2yb'
_space_group_name_H-M_alt 'P 1 21 1'
_symmetry_space_group_name_Hall 'P 2yb'
_symmetry_space_group_name_H-M 'P 1 21 1'
_atom_sites_solution_hydrogens geom
_audit_creation_date 2015-01-30
_audit_creation_method
;
Olex2 1.2
(compiled 2015.01.19 svn.r3143 for OlexSys, GUI svn.r4992)
;
_cell_angle_alpha 90
_cell_angle_beta 93.937(5)
_cell_angle_gamma 90
_cell_formula_units_Z 2
_cell_length_a 8.5899(11)
_cell_length_b 20.674(3)
_cell_length_c 12.1902(15)
_cell_measurement_reflns_used 9724
_cell_measurement_temperature 150(2)
_cell_measurement_theta_max 65.08
_cell_measurement_theta_min 3.63
_cell_volume 2159.7(5)
_computing_cell_refinement 'SAINT v8.34A (Bruker, 2013)'
_computing_data_collection 'APEX II'
_computing_data_reduction 'SAINT v8.34A (Bruker, 2013)'
_computing_molecular_graphics 'Olex2 (Dolomanov et al., 2009)'
_computing_publication_material 'Olex2 (Dolomanov et al., 2009)'
_computing_structure_refinement 'XL (Sheldrick, 2008)'
_diffrn_ambient_temperature 150.21
_diffrn_measured_fraction_theta_full 0.936
_diffrn_measured_fraction_theta_max 0.986
_diffrn_measurement_device_type 'Bruker D8 Venture'
_diffrn_measurement_method '\f and \w scans'
_diffrn_radiation_type CuK\a
_diffrn_radiation_wavelength 1.54178
_diffrn_reflns_av_R_equivalents 0.0250
_diffrn_reflns_av_unetI/netI 0.0190
_diffrn_reflns_laue_measured_fraction_full 0.936
_diffrn_reflns_laue_measured_fraction_max 0.986
_diffrn_reflns_limit_h_max 9
_diffrn_reflns_limit_h_min -10
_diffrn_reflns_limit_k_max 24
_diffrn_reflns_limit_k_min -22
_diffrn_reflns_limit_l_max 14
_diffrn_reflns_limit_l_min -14
_diffrn_reflns_number 32210
_diffrn_reflns_point_group_measured_fraction_full 0.907
_diffrn_reflns_point_group_measured_fraction_max 0.956
_diffrn_reflns_theta_full 67.679
_diffrn_reflns_theta_max 65.403
_diffrn_reflns_theta_min 3.634
_diffrn_standards_number 0
_exptl_absorpt_coefficient_mu 0.755
_exptl_absorpt_correction_T_max 0.7526
_exptl_absorpt_correction_T_min 0.6737
_exptl_absorpt_correction_type multi-scan
_exptl_absorpt_process_details
;
SADABS-2012/1 (Bruker,2012) was used for absorption correction.
wR2(int) was 0.0743 before and 0.0485 after correction.
The Ratio of minimum to maximum transmission is 0.8952.
The \l/2 correction factor is 0.0015.
;
_exptl_crystal_colour colorless
_exptl_crystal_density_diffrn 1.218
_exptl_crystal_description block
_exptl_crystal_F_000 852
_exptl_crystal_size_max 0.22
_exptl_crystal_size_mid 0.20
_exptl_crystal_size_min 0.16
_refine_diff_density_max 0.668
_refine_diff_density_min -0.271
_refine_diff_density_rms 0.057
_refine_ls_abs_structure_details
;
 Flack x determined using 3008 quotients [(I+)-(I-)]/[(I+)+(I-)]
 (Parsons and Flack (2004), Acta Cryst. A60, s61).
;
_refine_ls_abs_structure_Flack 0.53(4)
_refine_ls_extinction_method none
_refine_ls_goodness_of_fit_ref 1.068
_refine_ls_hydrogen_treatment constr
_refine_ls_matrix_type full
_refine_ls_number_parameters 505
_refine_ls_number_reflns 7097
_refine_ls_number_restraints 1
_refine_ls_restrained_S_all 1.068
_refine_ls_R_factor_all 0.0819
_refine_ls_R_factor_gt 0.0783
_refine_ls_shift/su_max 0.000
_refine_ls_shift/su_mean 0.000
_refine_ls_structure_factor_coef Fsqd
_refine_ls_weighting_details 'w=1/[\s^2^(Fo^2^)+(0.1247P)^2^+1.2398P] where P=(Fo^2^+2Fc^2^)/3'
_refine_ls_weighting_scheme calc
_refine_ls_wR_factor_gt 0.2089
_refine_ls_wR_factor_ref 0.2141
_reflns_Friedel_coverage 0.881
_reflns_friedel_fraction_full 0.876
_reflns_friedel_fraction_max 0.924
_reflns_number_gt 6696
_reflns_number_total 7097
_reflns_threshold_expression 'I > 2\s(I)'
_cod_data_source_file ja5b04674_si_002.cif
_cod_data_source_block cu_r22c6_0m
_cod_database_code 4124190
_shelxl_version_number 2013-4
_shelx_space_group_comment
;
The symmetry employed for this shelxl refinement is uniquely defined
by the following loop, which should always be used as a source of
symmetry information in preference to the above space-group names.
They are only intended as comments.
;
_olex2_refinement_description
;
1. Fixed Uiso
 At 1.2 times of:
  All C(H) groups, All C(H,H) groups, All N(H) groups
 At 1.5 times of:
  All C(H,H,H) groups
2.a Secondary CH2 refined with riding coordinates:
 C26(H26A,H26B), C27(H27A,H27B), C28(H28A,H28B), C29(H29A,H29B), C30(H30A,
 H30B), C31(H31A,H31B), C32(H32A,H32B), C33(H33A,H33B), C34(H34A,H34B),
 C35(H35A,H35B), C36(H36A,H36B), C37(H37A,H37B), C38(H38A,H38B), C39(H39A,H39B),
  C40(H40A,H40B), C41(H41A,H41B), C13(H13A,H13B), C1(H1A,H1B), C12(H12A,H12B),
 C21(H21A,H21B), C24(H24A,H24B)
2.b Me refined with riding coordinates:
 C2(H2A,H2B,H2C), C11(H11A,H11B,H11C), C22(H22A,H22B,H22C), C25(H25A,H25B,H25C)
2.c Aromatic/amide H refined with riding coordinates:
 C5(H5), C7(H7), C9(H9), N1(H1), C15(H15), C17(H17), C19(H19)
;
_olex2_submission_special_instructions 'No special instructions were received'

loop_
_space_group_symop_operation_xyz
'x, y, z'
'-x, y+1/2, -z'

loop_
_atom_site_label
_atom_site_type_symbol
_atom_site_fract_x
_atom_site_fract_y
_atom_site_fract_z
_atom_site_U_iso_or_equiv
_atom_site_adp_type
_atom_site_occupancy
_atom_site_site_symmetry_order
_atom_site_calc_flag
_atom_site_refinement_flags_posn
O1 O 0.4055(6) 0.3616(2) 0.8618(5) 0.0862(15) Uani 1 1 d .
O2 O 0.2705(6) 0.3964(2) 0.7121(5) 0.0889(15) Uani 1 1 d .
O3 O 0.3543(7) 0.2882(4) 0.3636(4) 0.117(3) Uani 1 1 d .
O4 O 0.5268(10) 0.2086(5) 0.3528(4) 0.166(5) Uani 1 1 d .
O5 O 1.0899(6) -0.0234(2) 1.0976(3) 0.0719(12) Uani 1 1 d .
O6 O 0.9342(7) 0.0603(3) 1.1161(3) 0.0843(15) Uani 1 1 d .
O7 O 0.9771(6) -0.1021(3) 0.6060(4) 0.0867(15) Uani 1 1 d .
O8 O 1.0928(13) -0.1442(3) 0.7547(5) 0.146(4) Uani 1 1 d .
O9 O 0.8216(6) 0.2406(2) 0.9775(3) 0.0670(11) Uani 1 1 d .
O10 O 0.5608(5) 0.1597(2) 1.0000(4) 0.0720(12) Uani 1 1 d .
O11 O 0.4632(6) 0.0495(3) 0.8446(6) 0.0967(17) Uani 1 1 d .
O12 O 0.4822(7) 0.0164(3) 0.6002(6) 0.107(2) Uani 1 1 d .
O13 O 0.7422(7) 0.0514(3) 0.4641(4) 0.1018(19) Uani 1 1 d .
O14 O 0.9953(6) 0.1328(4) 0.5149(4) 0.0944(18) Uani 1 1 d .
C26 C 0.7277(9) 0.2456(4) 1.0662(5) 0.0745(18) Uani 1 1 d .
H26A H 0.6421 0.2767 1.0483 0.089 Uiso 1 1 calc R
H26B H 0.7905 0.2618 1.1317 0.089 Uiso 1 1 calc R
C27 C 0.6613(9) 0.1812(3) 1.0907(5) 0.0715(18) Uani 1 1 d .
H27A H 0.7469 0.1497 1.1053 0.086 Uiso 1 1 calc R
H27B H 0.6019 0.1842 1.1573 0.086 Uiso 1 1 calc R
C28 C 0.4912(10) 0.0989(4) 1.0212(8) 0.094(3) Uani 1 1 d .
H28A H 0.4332 0.1026 1.0884 0.113 Uiso 1 1 calc R
H28B H 0.5746 0.0664 1.0356 0.113 Uiso 1 1 calc R
C29 C 0.3837(11) 0.0760(5) 0.9301(10) 0.109(3) Uani 1 1 d .
H29A H 0.3132 0.0429 0.9582 0.131 Uiso 1 1 calc R
H29B H 0.3188 0.1127 0.9015 0.131 Uiso 1 1 calc R
C30 C 0.3689(9) 0.0093(5) 0.7743(10) 0.109(3) Uani 1 1 d .
H30A H 0.2851 0.0358 0.7371 0.131 Uiso 1 1 calc R
H30B H 0.3188 -0.0236 0.8193 0.131 Uiso 1 1 calc R
C31 C 0.4568(11) -0.0250(5) 0.6876(10) 0.114(3) Uani 1 1 d .
H31A H 0.5583 -0.0406 0.7208 0.136 Uiso 1 1 calc R
H31B H 0.3960 -0.0630 0.6598 0.136 Uiso 1 1 calc R
C32 C 0.5452(12) -0.0198(6) 0.5139(10) 0.111(3) Uani 1 1 d .
H32A H 0.4647 -0.0494 0.4803 0.134 Uiso 1 1 calc R
H32B H 0.6343 -0.0463 0.5440 0.134 Uiso 1 1 calc R
C33 C 0.5986(12) 0.0255(6) 0.4285(8) 0.117(4) Uani 1 1 d .
H33A H 0.6076 0.0020 0.3585 0.141 Uiso 1 1 calc R
H33B H 0.5214 0.0607 0.4155 0.141 Uiso 1 1 calc R
C34 C 0.8079(12) 0.0877(6) 0.3828(5) 0.117(4) Uani 1 1 d .
H34A H 0.7562 0.1304 0.3752 0.140 Uiso 1 1 calc R
H34B H 0.7948 0.0650 0.3112 0.140 Uiso 1 1 calc R
C35 C 0.9760(11) 0.0960(6) 0.4159(6) 0.108(3) Uani 1 1 d .
H35A H 1.0255 0.0530 0.4273 0.130 Uiso 1 1 calc R
H35B H 1.0280 0.1184 0.3567 0.130 Uiso 1 1 calc R
C36 C 1.1539(9) 0.1466(6) 0.5514(7) 0.100(3) Uani 1 1 d .
H36A H 1.1944 0.1821 0.5067 0.120 Uiso 1 1 calc R
H36B H 1.2195 0.1078 0.5423 0.120 Uiso 1 1 calc R
C37 C 1.1608(8) 0.1660(4) 0.6698(6) 0.0777(18) Uani 1 1 d .
H37A H 1.1225 0.1294 0.7130 0.093 Uiso 1 1 calc R
H37B H 1.2713 0.1735 0.6951 0.093 Uiso 1 1 calc R
C38 C 1.0694(7) 0.2248(3) 0.6948(6) 0.0721(18) Uani 1 1 d .
H38A H 0.9618 0.2199 0.6612 0.086 Uiso 1 1 calc R
H38B H 1.1166 0.2627 0.6602 0.086 Uiso 1 1 calc R
C39 C 1.0619(7) 0.2378(3) 0.8169(5) 0.0636(14) Uani 1 1 d .
H39A H 1.1686 0.2465 0.8494 0.076 Uiso 1 1 calc R
H39B H 1.0230 0.1986 0.8526 0.076 Uiso 1 1 calc R
C40 C 0.9566(7) 0.2950(3) 0.8420(6) 0.0684(16) Uani 1 1 d .
H40A H 1.0133 0.3355 0.8278 0.082 Uiso 1 1 calc R
H40B H 0.8631 0.2936 0.7898 0.082 Uiso 1 1 calc R
C41 C 0.9041(8) 0.2979(3) 0.9550(6) 0.0718(17) Uani 1 1 d .
H41A H 0.9955 0.3026 1.0084 0.086 Uiso 1 1 calc R
H41B H 0.8355 0.3359 0.9623 0.086 Uiso 1 1 calc R
C13 C 0.6923(5) 0.1643(2) 0.7624(4) 0.0421(10) Uani 1 1 d .
H13A H 0.6262 0.1479 0.8198 0.050 Uiso 1 1 calc R
H13B H 0.7811 0.1875 0.8006 0.050 Uiso 1 1 calc R
C1 C 0.3313(10) 0.4112(4) 0.9285(8) 0.092(2) Uani 1 1 d .
H1A H 0.3411 0.4544 0.8948 0.110 Uiso 1 1 calc R
H1B H 0.2190 0.4014 0.9327 0.110 Uiso 1 1 calc R
C2 C 0.4083(18) 0.4103(5) 1.0353(10) 0.132(4) Uani 1 1 d .
H2A H 0.3615 0.4427 1.0815 0.198 Uiso 1 1 calc R
H2B H 0.5192 0.4201 1.0303 0.198 Uiso 1 1 calc R
H2C H 0.3974 0.3673 1.0680 0.198 Uiso 1 1 calc R
C3 C 0.3632(8) 0.3597(3) 0.7540(7) 0.0712(17) Uani 1 1 d .
C4 C 0.4430(6) 0.3070(3) 0.6973(5) 0.0580(14) Uani 1 1 d .
C5 C 0.5337(6) 0.2608(2) 0.7537(5) 0.0529(12) Uani 1 1 d .
H5 H 0.5490 0.2635 0.8315 0.063 Uiso 1 1 calc R
C6 C 0.6031(5) 0.2103(3) 0.6984(4) 0.0483(11) Uani 1 1 d .
C7 C 0.5801(6) 0.2080(3) 0.5860(5) 0.0640(16) Uani 1 1 d .
H7 H 0.6281 0.1746 0.5468 0.077 Uiso 1 1 calc R
C8 C 0.4873(7) 0.2539(4) 0.5281(5) 0.073(2) Uani 1 1 d .
C9 C 0.4183(7) 0.3038(3) 0.5833(6) 0.0672(16) Uani 1 1 d .
H9 H 0.3555 0.3352 0.5442 0.081 Uiso 1 1 calc R
C10 C 0.4623(10) 0.2474(6) 0.4080(6) 0.114(4) Uani 1 1 d .
C11 C 0.204(3) 0.2314(12) 0.2161(12) 0.232(16) Uani 1 1 d .
H11A H 0.1827 0.2298 0.1361 0.348 Uiso 1 1 calc R
H11B H 0.1066 0.2402 0.2510 0.348 Uiso 1 1 calc R
H11C H 0.2467 0.1898 0.2422 0.348 Uiso 1 1 calc R
C12 C 0.311(2) 0.2802(11) 0.2429(10) 0.193(11) Uani 1 1 d .
H12A H 0.2670 0.3216 0.2139 0.232 Uiso 1 1 calc R
H12B H 0.4068 0.2714 0.2051 0.232 Uiso 1 1 calc R
N1 N 0.7551(5) 0.1084(2) 0.7070(4) 0.0554(11) Uani 1 1 d .
H1 H 0.7419 0.1046 0.6351 0.066 Uiso 1 1 calc R
C14 C 0.8367(5) 0.0606(2) 0.7697(4) 0.0404(10) Uani 1 1 d .
C15 C 0.8706(5) 0.0640(2) 0.8844(4) 0.0397(9) Uani 1 1 d .
H15 H 0.8365 0.1001 0.9244 0.048 Uiso 1 1 calc R
C16 C 0.9534(5) 0.0147(2) 0.9389(4) 0.0422(10) Uani 1 1 d .
C17 C 1.0009(6) -0.0398(2) 0.8837(4) 0.0485(11) Uani 1 1 d .
H17 H 1.0550 -0.0740 0.9220 0.058 Uiso 1 1 calc R
C18 C 0.9668(6) -0.0430(2) 0.7694(4) 0.0460(11) Uani 1 1 d .
C19 C 0.8884(5) 0.0057(2) 0.7145(4) 0.0445(11) Uani 1 1 d .
H19 H 0.8681 0.0025 0.6371 0.053 Uiso 1 1 calc R
C20 C 0.9887(6) 0.0209(3) 1.0605(4) 0.0517(12) Uani 1 1 d .
C21 C 1.1314(11) -0.0213(4) 1.2156(5) 0.090(2) Uani 1 1 d .
H21A H 1.1378 0.0240 1.2418 0.108 Uiso 1 1 calc R
H21B H 1.0528 -0.0445 1.2564 0.108 Uiso 1 1 calc R
C22 C 1.2824(13) -0.0527(6) 1.2311(9) 0.125(4) Uani 1 1 d .
H22A H 1.3167 -0.0527 1.3094 0.187 Uiso 1 1 calc R
H22B H 1.3585 -0.0292 1.1898 0.187 Uiso 1 1 calc R
H22C H 1.2740 -0.0973 1.2044 0.187 Uiso 1 1 calc R
C23 C 1.0211(8) -0.1024(3) 0.7121(5) 0.0611(15) Uani 1 1 d .
C24 C 1.0184(11) -0.1575(4) 0.5411(7) 0.090(2) Uani 1 1 d .
H24A H 1.0370 -0.1954 0.5900 0.107 Uiso 1 1 calc R
H24B H 0.9307 -0.1680 0.4872 0.107 Uiso 1 1 calc R
C25 C 1.1484(16) -0.1455(8) 0.4872(14) 0.189(9) Uani 1 1 d .
H25A H 1.1739 -0.1836 0.4441 0.284 Uiso 1 1 calc R
H25B H 1.2357 -0.1357 0.5406 0.284 Uiso 1 1 calc R
H25C H 1.1296 -0.1084 0.4379 0.284 Uiso 1 1 calc R

loop_
_atom_site_aniso_label
_atom_site_aniso_U_11
_atom_site_aniso_U_22
_atom_site_aniso_U_33
_atom_site_aniso_U_23
_atom_site_aniso_U_13
_atom_site_aniso_U_12
O1 0.085(3) 0.057(3) 0.115(4) -0.019(2) -0.011(3) 0.028(2)
O2 0.071(3) 0.066(3) 0.128(4) 0.004(3) -0.005(3) 0.028(2)
O3 0.109(4) 0.180(6) 0.067(3) 0.054(3) 0.030(3) 0.089(4)
O4 0.178(7) 0.274(10) 0.050(3) 0.043(4) 0.043(3) 0.171(8)
O5 0.084(3) 0.079(3) 0.050(2) -0.005(2) -0.0104(19) 0.030(2)
O6 0.117(4) 0.095(3) 0.0412(19) -0.006(2) 0.010(2) 0.052(3)
O7 0.097(3) 0.077(3) 0.085(3) -0.042(3) -0.001(3) 0.014(3)
O8 0.302(11) 0.064(3) 0.074(3) 0.007(3) 0.040(5) 0.085(5)
O9 0.087(3) 0.049(2) 0.065(2) -0.0096(18) 0.010(2) 0.0047(19)
O10 0.079(3) 0.063(2) 0.076(3) 0.016(2) 0.023(2) 0.011(2)
O11 0.056(2) 0.072(3) 0.163(5) 0.004(3) 0.018(3) -0.015(2)
O12 0.086(4) 0.086(4) 0.144(6) -0.001(4) -0.028(4) -0.005(3)
O13 0.112(4) 0.133(5) 0.056(3) -0.024(3) -0.027(3) 0.025(4)
O14 0.068(3) 0.151(5) 0.066(3) -0.013(3) 0.021(2) 0.020(3)
C26 0.095(5) 0.074(4) 0.056(3) -0.021(3) 0.016(3) 0.014(4)
C27 0.093(5) 0.073(4) 0.051(3) 0.001(3) 0.024(3) 0.029(4)
C28 0.081(5) 0.076(5) 0.131(7) 0.033(5) 0.049(5) -0.005(4)
C29 0.071(5) 0.089(6) 0.172(10) 0.022(6) 0.035(6) -0.008(4)
C30 0.056(4) 0.083(5) 0.187(11) 0.015(6) -0.011(5) -0.010(4)
C31 0.076(5) 0.074(5) 0.187(11) -0.002(6) -0.021(6) -0.015(4)
C32 0.094(6) 0.115(7) 0.118(8) -0.044(7) -0.037(5) 0.001(5)
C33 0.109(6) 0.145(9) 0.091(6) -0.053(6) -0.048(5) 0.021(6)
C34 0.123(7) 0.195(10) 0.032(3) -0.016(4) 0.004(3) 0.077(7)
C35 0.095(6) 0.175(10) 0.055(4) -0.016(5) 0.017(4) 0.044(6)
C36 0.070(4) 0.139(8) 0.096(5) 0.005(5) 0.034(4) 0.016(5)
C37 0.052(3) 0.098(5) 0.084(4) 0.014(4) 0.015(3) -0.002(3)
C38 0.052(3) 0.083(5) 0.082(4) 0.030(3) 0.009(3) -0.010(3)
C39 0.049(3) 0.057(3) 0.084(4) 0.011(3) 0.000(3) -0.005(2)
C40 0.058(3) 0.055(3) 0.091(4) 0.008(3) -0.002(3) -0.014(3)
C41 0.082(4) 0.047(3) 0.085(4) -0.007(3) -0.009(3) 0.002(3)
C13 0.033(2) 0.060(3) 0.034(2) -0.0056(19) 0.0063(17) 0.008(2)
C1 0.078(4) 0.066(4) 0.131(7) -0.036(4) 0.001(4) 0.018(3)
C2 0.182(12) 0.088(6) 0.128(9) -0.022(6) 0.027(8) 0.052(7)
C3 0.061(3) 0.051(3) 0.101(5) 0.002(3) -0.002(3) 0.000(3)
C4 0.038(2) 0.052(3) 0.084(4) 0.012(3) 0.005(2) 0.001(2)
C5 0.039(2) 0.050(3) 0.070(3) 0.003(2) 0.005(2) -0.007(2)
C6 0.029(2) 0.059(3) 0.059(3) 0.012(2) 0.0123(19) 0.003(2)
C7 0.046(3) 0.091(4) 0.058(3) 0.020(3) 0.027(2) 0.021(3)
C8 0.052(3) 0.105(5) 0.063(3) 0.036(3) 0.025(3) 0.030(3)
C9 0.045(3) 0.077(4) 0.082(4) 0.029(3) 0.019(3) 0.010(3)
C10 0.103(6) 0.185(10) 0.060(4) 0.053(5) 0.041(4) 0.087(7)
C11 0.33(3) 0.30(3) 0.065(6) 0.004(12) -0.010(12) 0.21(3)
C12 0.212(17) 0.30(3) 0.072(8) 0.093(11) 0.068(9) 0.190(18)
N1 0.061(3) 0.062(3) 0.044(2) -0.004(2) 0.0090(19) 0.006(2)
C14 0.035(2) 0.045(2) 0.042(2) -0.0019(19) 0.0087(17) -0.0065(18)
C15 0.036(2) 0.045(2) 0.039(2) -0.0019(18) 0.0088(17) 0.0019(18)
C16 0.042(2) 0.044(2) 0.042(2) 0.0023(19) 0.0101(18) -0.0017(19)
C17 0.052(3) 0.040(2) 0.055(3) 0.007(2) 0.012(2) 0.002(2)
C18 0.052(3) 0.038(2) 0.050(3) -0.007(2) 0.013(2) -0.011(2)
C19 0.043(2) 0.048(3) 0.044(2) -0.008(2) 0.0075(19) -0.008(2)
C20 0.054(3) 0.058(3) 0.044(3) 0.006(2) 0.007(2) 0.011(2)
C21 0.120(6) 0.095(5) 0.052(4) -0.003(3) -0.021(4) 0.036(5)
C22 0.106(7) 0.155(10) 0.107(7) -0.006(7) -0.040(6) 0.003(7)
C23 0.084(4) 0.041(3) 0.061(3) -0.006(3) 0.026(3) -0.003(3)
C24 0.108(6) 0.073(4) 0.090(5) -0.037(4) 0.021(4) 0.004(4)
C25 0.147(10) 0.193(13) 0.243(16) -0.163(13) 0.117(11) -0.092(10)

loop_
_atom_type_symbol
_atom_type_description
_atom_type_scat_dispersion_real
_atom_type_scat_dispersion_imag
_atom_type_scat_source
C C 0.0181 0.0091 'International Tables Vol C Tables 4.2.6.8 and 6.1.1.4'
H H 0.0000 0.0000 'International Tables Vol C Tables 4.2.6.8 and 6.1.1.4'
N N 0.0311 0.0180 'International Tables Vol C Tables 4.2.6.8 and 6.1.1.4'
O O 0.0492 0.0322 'International Tables Vol C Tables 4.2.6.8 and 6.1.1.4'

loop_
_geom_angle_atom_site_label_1
_geom_angle_atom_site_label_2
_geom_angle_atom_site_label_3
_geom_angle
C3 O1 C1 117.4(6)
C10 O3 C12 116.5(8)
C20 O5 C21 115.3(5)
C23 O7 C24 117.7(6)
C26 O9 C41 114.3(5)
C28 O10 C27 112.0(6)
C29 O11 C30 113.3(7)
C31 O12 C32 109.1(9)
C33 O13 C34 112.4(7)
C35 O14 C36 114.9(6)
O9 C26 H26A 109.7
O9 C26 H26B 109.7
O9 C26 C27 109.8(5)
H26A C26 H26B 108.2
C27 C26 H26A 109.7
C27 C26 H26B 109.7
O10 C27 C26 110.1(5)
O10 C27 H27A 109.6
O10 C27 H27B 109.6
C26 C27 H27A 109.6
C26 C27 H27B 109.6
H27A C27 H27B 108.1
O10 C28 H28A 108.9
O10 C28 H28B 108.9
O10 C28 C29 113.4(7)
H28A C28 H28B 107.7
C29 C28 H28A 108.9
C29 C28 H28B 108.9
O11 C29 C28 112.1(7)
O11 C29 H29A 109.2
O11 C29 H29B 109.2
C28 C29 H29A 109.2
C28 C29 H29B 109.2
H29A C29 H29B 107.9
O11 C30 H30A 108.7
O11 C30 H30B 108.7
O11 C30 C31 114.0(6)
H30A C30 H30B 107.6
C31 C30 H30A 108.7
C31 C30 H30B 108.7
O12 C31 C30 110.9(8)
O12 C31 H31A 109.5
O12 C31 H31B 109.5
C30 C31 H31A 109.5
C30 C31 H31B 109.5
H31A C31 H31B 108.1
O12 C32 H32A 109.8
O12 C32 H32B 109.8
O12 C32 C33 109.5(9)
H32A C32 H32B 108.2
C33 C32 H32A 109.8
C33 C32 H32B 109.8
O13 C33 C32 109.4(7)
O13 C33 H33A 109.8
O13 C33 H33B 109.8
C32 C33 H33A 109.8
C32 C33 H33B 109.8
H33A C33 H33B 108.2
O13 C34 H34A 110.2
O13 C34 H34B 110.2
O13 C34 C35 107.6(7)
H34A C34 H34B 108.5
C35 C34 H34A 110.2
C35 C34 H34B 110.2
O14 C35 C34 110.3(6)
O14 C35 H35A 109.6
O14 C35 H35B 109.6
C34 C35 H35A 109.6
C34 C35 H35B 109.6
H35A C35 H35B 108.1
O14 C36 H36A 109.9
O14 C36 H36B 109.9
O14 C36 C37 109.1(6)
H36A C36 H36B 108.3
C37 C36 H36A 109.9
C37 C36 H36B 109.9
C36 C37 H37A 108.4
C36 C37 H37B 108.4
H37A C37 H37B 107.5
C38 C37 C36 115.4(7)
C38 C37 H37A 108.4
C38 C37 H37B 108.4
C37 C38 H38A 108.8
C37 C38 H38B 108.8
C37 C38 C39 113.8(5)
H38A C38 H38B 107.7
C39 C38 H38A 108.8
C39 C38 H38B 108.8
C38 C39 H39A 108.9
C38 C39 H39B 108.9
C38 C39 C40 113.5(5)
H39A C39 H39B 107.7
C40 C39 H39A 108.9
C40 C39 H39B 108.9
C39 C40 H40A 108.3
C39 C40 H40B 108.3
H40A C40 H40B 107.4
C41 C40 C39 116.1(6)
C41 C40 H40A 108.3
C41 C40 H40B 108.3
O9 C41 C40 109.5(5)
O9 C41 H41A 109.8
O9 C41 H41B 109.8
C40 C41 H41A 109.8
C40 C41 H41B 109.8
H41A C41 H41B 108.2
H13A C13 H13B 107.1
C6 C13 H13A 107.7
C6 C13 H13B 107.7
C6 C13 N1 118.6(4)
N1 C13 H13A 107.7
N1 C13 H13B 107.7
O1 C1 H1A 110.2
O1 C1 H1B 110.2
H1A C1 H1B 108.5
C2 C1 O1 107.7(7)
C2 C1 H1A 110.2
C2 C1 H1B 110.2
C1 C2 H2A 109.5
C1 C2 H2B 109.5
C1 C2 H2C 109.5
H2A C2 H2B 109.5
H2A C2 H2C 109.5
H2B C2 H2C 109.5
O1 C3 C4 112.1(5)
O2 C3 O1 122.1(7)
O2 C3 C4 125.8(7)
C5 C4 C3 122.5(6)
C5 C4 C9 120.3(6)
C9 C4 C3 117.1(5)
C4 C5 H5 119.3
C4 C5 C6 121.3(5)
C6 C5 H5 119.3
C5 C6 C13 117.8(5)
C7 C6 C13 124.1(5)
C7 C6 C5 118.1(5)
C6 C7 H7 119.4
C6 C7 C8 121.2(6)
C8 C7 H7 119.4
C7 C8 C10 118.6(6)
C9 C8 C7 120.5(6)
C9 C8 C10 120.9(6)
C4 C9 H9 120.7
C8 C9 C4 118.6(5)
C8 C9 H9 120.7
O3 C10 C8 113.2(7)
O4 C10 O3 121.6(7)
O4 C10 C8 125.1(6)
H11A C11 H11B 109.5
H11A C11 H11C 109.5
H11B C11 H11C 109.5
C12 C11 H11A 109.5
C12 C11 H11B 109.5
C12 C11 H11C 109.5
O3 C12 H12A 108.4
O3 C12 H12B 108.4
C11 C12 O3 115.3(15)
C11 C12 H12A 108.4
C11 C12 H12B 108.4
H12A C12 H12B 107.5
C13 N1 H1 120.3
C14 N1 C13 119.4(4)
C14 N1 H1 120.3
N1 C14 C15 124.5(4)
N1 C14 C19 117.9(4)
C19 C14 C15 117.6(4)
C14 C15 H15 119.9
C16 C15 C14 120.2(4)
C16 C15 H15 119.9
C15 C16 C17 121.5(4)
C15 C16 C20 118.3(4)
C17 C16 C20 120.2(4)
C16 C17 H17 121.0
C16 C17 C18 118.0(4)
C18 C17 H17 121.0
C17 C18 C23 116.6(5)
C19 C18 C17 121.0(4)
C19 C18 C23 122.4(5)
C14 C19 H19 119.2
C18 C19 C14 121.6(4)
C18 C19 H19 119.2
O5 C20 C16 111.3(4)
O6 C20 O5 124.1(5)
O6 C20 C16 124.6(5)
O5 C21 H21A 110.6
O5 C21 H21B 110.6
H21A C21 H21B 108.7
C22 C21 O5 105.7(7)
C22 C21 H21A 110.6
C22 C21 H21B 110.6
C21 C22 H22A 109.5
C21 C22 H22B 109.5
C21 C22 H22C 109.5
H22A C22 H22B 109.5
H22A C22 H22C 109.5
H22B C22 H22C 109.5
O7 C23 C18 111.9(5)
O8 C23 O7 123.2(5)
O8 C23 C18 124.9(6)
O7 C24 H24A 109.4
O7 C24 H24B 109.4
H24A C24 H24B 108.0
C25 C24 O7 111.1(8)
C25 C24 H24A 109.4
C25 C24 H24B 109.4
C24 C25 H25A 109.5
C24 C25 H25B 109.5
C24 C25 H25C 109.5
H25A C25 H25B 109.5
H25A C25 H25C 109.5
H25B C25 H25C 109.5

loop_
_geom_bond_atom_site_label_1
_geom_bond_atom_site_label_2
_geom_bond_distance
O1 C1 1.479(8)
O1 C3 1.340(9)
O2 C3 1.190(8)
O3 C10 1.341(9)
O3 C12 1.502(16)
O4 C10 1.206(11)
O5 C20 1.321(7)
O5 C21 1.458(7)
O6 C20 1.178(7)
O7 C23 1.322(8)
O7 C24 1.450(8)
O8 C23 1.162(9)
O9 C26 1.397(8)
O9 C41 1.418(8)
O10 C27 1.427(9)
O10 C28 1.422(8)
O11 C29 1.397(12)
O11 C30 1.409(11)
O12 C31 1.396(13)
O12 C32 1.428(12)
O13 C33 1.386(12)
O13 C34 1.394(13)
O14 C35 1.426(10)
O14 C36 1.433(10)
C26 H26A 0.9900
C26 H26B 0.9900
C26 C27 1.486(11)
C27 H27A 0.9900
C27 H27B 0.9900
C28 H28A 0.9900
C28 H28B 0.9900
C28 C29 1.472(15)
C29 H29A 0.9900
C29 H29B 0.9900
C30 H30A 0.9900
C30 H30B 0.9900
C30 C31 1.517(15)
C31 H31A 0.9900
C31 H31B 0.9900
C32 H32A 0.9900
C32 H32B 0.9900
C32 C33 1.495(16)
C33 H33A 0.9900
C33 H33B 0.9900
C34 H34A 0.9900
C34 H34B 0.9900
C34 C35 1.482(14)
C35 H35A 0.9900
C35 H35B 0.9900
C36 H36A 0.9900
C36 H36B 0.9900
C36 C37 1.496(12)
C37 H37A 0.9900
C37 H37B 0.9900
C37 C38 1.489(11)
C38 H38A 0.9900
C38 H38B 0.9900
C38 C39 1.519(10)
C39 H39A 0.9900
C39 H39B 0.9900
C39 C40 1.531(9)
C40 H40A 0.9900
C40 H40B 0.9900
C40 C41 1.480(10)
C41 H41A 0.9900
C41 H41B 0.9900
C13 H13A 0.9900
C13 H13B 0.9900
C13 C6 1.422(7)
C13 N1 1.461(6)
C1 H1A 0.9900
C1 H1B 0.9900
C1 C2 1.420(15)
C2 H2A 0.9800
C2 H2B 0.9800
C2 H2C 0.9800
C3 C4 1.483(9)
C4 C5 1.385(8)
C4 C9 1.393(9)
C5 H5 0.9500
C5 C6 1.398(8)
C6 C7 1.371(8)
C7 H7 0.9500
C7 C8 1.399(8)
C8 C9 1.387(10)
C8 C10 1.471(10)
C9 H9 0.9500
C11 H11A 0.9800
C11 H11B 0.9800
C11 H11C 0.9800
C11 C12 1.39(3)
C12 H12A 0.9900
C12 H12B 0.9900
N1 H1 0.8800
N1 C14 1.406(7)
C14 C15 1.409(6)
C14 C19 1.408(7)
C15 H15 0.9500
C15 C16 1.386(7)
C16 C17 1.388(7)
C16 C20 1.499(7)
C17 H17 0.9500
C17 C18 1.406(7)
C18 C19 1.360(7)
C18 C23 1.503(7)
C19 H19 0.9500
C21 H21A 0.9900
C21 H21B 0.9900
C21 C22 1.451(14)
C22 H22A 0.9800
C22 H22B 0.9800
C22 H22C 0.9800
C24 H24A 0.9900
C24 H24B 0.9900
C24 C25 1.357(13)
C25 H25A 0.9800
C25 H25B 0.9800
C25 H25C 0.9800

loop_
_geom_hbond_atom_site_label_D
_geom_hbond_atom_site_label_H
_geom_hbond_atom_site_label_A
_geom_hbond_distance_DH
_geom_hbond_distance_HA
_geom_hbond_distance_DA
_geom_hbond_angle_DHA
C13 H13A O10 0.99 2.32 3.182(6) 145.3
C13 H13B O9 0.99 2.42 3.193(6) 134.2
N1 H1 O13 0.88 2.36 3.182(6) 156.2

loop_
_geom_torsion_atom_site_label_1
_geom_torsion_atom_site_label_2
_geom_torsion_atom_site_label_3
_geom_torsion_atom_site_label_4
_geom_torsion
O1 C3 C4 C5 7.8(8)
O1 C3 C4 C9 -174.7(5)
O2 C3 C4 C5 -171.2(6)
O2 C3 C4 C9 6.3(9)
O9 C26 C27 O10 -63.9(7)
O10 C28 C29 O11 78.4(9)
O11 C30 C31 O12 -79.4(10)
O12 C32 C33 O13 79.0(9)
O13 C34 C35 O14 -64.1(11)
O14 C36 C37 C38 -60.7(10)
C26 O9 C41 C40 -161.7(6)
C27 O10 C28 C29 178.6(6)
C28 O10 C27 C26 -178.4(5)
C29 O11 C30 C31 -174.4(8)
C30 O11 C29 C28 160.8(7)
C31 O12 C32 C33 -170.2(7)
C32 O12 C31 C30 -172.0(7)
C33 O13 C34 C35 -163.2(8)
C34 O13 C33 C32 172.4(8)
C35 O14 C36 C37 -162.3(8)
C36 O14 C35 C34 -176.9(9)
C36 C37 C38 C39 172.4(6)
C37 C38 C39 C40 -175.2(5)
C38 C39 C40 C41 161.4(5)
C39 C40 C41 O9 -58.4(7)
C41 O9 C26 C27 -173.6(6)
C13 C6 C7 C8 178.2(6)
C13 N1 C14 C15 -3.3(7)
C13 N1 C14 C19 176.7(4)
C1 O1 C3 O2 0.5(10)
C1 O1 C3 C4 -178.6(6)
C3 O1 C1 C2 -172.0(8)
C3 C4 C5 C6 177.8(5)
C3 C4 C9 C8 -178.1(6)
C4 C5 C6 C13 -179.0(5)
C4 C5 C6 C7 0.6(7)
C5 C4 C9 C8 -0.5(8)
C5 C6 C7 C8 -1.3(8)
C6 C13 N1 C14 -176.8(4)
C6 C7 C8 C9 1.2(10)
C6 C7 C8 C10 -177.7(7)
C7 C8 C9 C4 -0.3(9)
C7 C8 C10 O3 171.0(8)
C7 C8 C10 O4 -7.0(16)
C9 C4 C5 C6 0.3(8)
C9 C8 C10 O3 -7.9(13)
C9 C8 C10 O4 174.1(11)
C10 O3 C12 C11 81.1(17)
C10 C8 C9 C4 178.6(7)
C12 O3 C10 O4 3.8(19)
C12 O3 C10 C8 -174.2(12)
N1 C13 C6 C5 175.1(4)
N1 C13 C6 C7 -4.4(7)
N1 C14 C15 C16 -179.3(4)
N1 C14 C19 C18 -179.3(4)
C14 C15 C16 C17 -2.0(7)
C14 C15 C16 C20 179.1(4)
C15 C14 C19 C18 0.7(6)
C15 C16 C17 C18 1.9(7)
C15 C16 C20 O5 -169.1(5)
C15 C16 C20 O6 10.4(8)
C16 C17 C18 C19 -0.5(7)
C16 C17 C18 C23 179.5(4)
C17 C16 C20 O5 11.9(7)
C17 C16 C20 O6 -168.5(6)
C17 C18 C19 C14 -0.8(7)
C17 C18 C23 O7 177.1(5)
C17 C18 C23 O8 -2.7(10)
C19 C14 C15 C16 0.7(6)
C19 C18 C23 O7 -2.9(7)
C19 C18 C23 O8 177.3(8)
C20 O5 C21 C22 -156.9(8)
C20 C16 C17 C18 -179.2(5)
C21 O5 C20 O6 0.5(10)
C21 O5 C20 C16 -179.9(6)
C23 O7 C24 C25 -98.2(13)
C23 C18 C19 C14 179.2(4)
C24 O7 C23 O8 1.3(11)
C24 O7 C23 C18 -178.5(6)
